data_7213043
loop_
_publ_author_name
'Xu, Yan'
'Lu, Jianjiang'
'Goh, Ngoh K.'

_publ_section_title
;
 Hydrothermal assembly and crystal structures of three novel open
 frameworks based on molybdenum(vi) oxides
;
_journal_issue 7
_journal_name_full 'Journal of Materials Chemistry'
_journal_page_first 1599
_journal_paper_doi 10.1039/a901592b
_journal_volume 9
_journal_year 1999
_chemical_formula_sum 'C H Mo0.5 N0.5 O1.5'
_chemical_formula_weight 91.99
_chemical_name_systematic
; 
 ? 
;
_space_group_IT_number 23
_symmetry_space_group_name_Hall 'I 2 2'
_symmetry_space_group_name_H-M 'I 2 2 2'
_atom_sites_solution_hydrogens geom
_atom_sites_solution_primary direct
_atom_sites_solution_secondary difmap
_audit_creation_method SHELXL
_cell_angle_alpha 90.00
_cell_angle_beta 90.00
_cell_angle_gamma 90.00
_cell_formula_units_Z 8
_cell_length_a 5.2702(15)
_cell_length_b 5.2674(7)
_cell_length_c 14.2310(11)
_cell_measurement_reflns_used 18
_cell_measurement_temperature 297(2)
_cell_measurement_theta_max 12.67
_cell_measurement_theta_min 5.47
_cell_volume 395.06(13)
_computing_cell_refinement 'Siemens XSCANS'
_computing_data_collection 'Siemens XSCANS'
_computing_data_reduction 'Siemens SHELXTL'
_computing_molecular_graphics 'Siemens SHELXTL'
_computing_publication_material 'Siemens SHELXTL'
_computing_structure_refinement 'SHELXL-93 (Sheldrick, 1993)'
_computing_structure_solution 'SHELXS-86 (Sheldrick, 1990)'
_diffrn_ambient_temperature 297(2)
_diffrn_measurement_method '2\q/\w scans'
_diffrn_radiation_monochromator graphite
_diffrn_radiation_source 'fine-focus sealed tube'
_diffrn_radiation_type MoK\a
_diffrn_radiation_wavelength 0.71073
_diffrn_reflns_av_R_equivalents 0.0159
_diffrn_reflns_av_sigmaI/netI 0.0253
_diffrn_reflns_limit_h_max 6
_diffrn_reflns_limit_h_min -1
_diffrn_reflns_limit_k_max 6
_diffrn_reflns_limit_k_min -1
_diffrn_reflns_limit_l_max 18
_diffrn_reflns_limit_l_min -1
_diffrn_reflns_number 438
_diffrn_reflns_theta_max 27.50
_diffrn_reflns_theta_min 2.86
_diffrn_standards_decay_% 4.36
_diffrn_standards_interval_count 97
_diffrn_standards_number 3
_exptl_absorpt_coefficient_mu 3.181
_exptl_absorpt_correction_T_max 0.9911
_exptl_absorpt_correction_T_min 0.8009
_exptl_absorpt_correction_type empirical
_exptl_crystal_colour LIGHT-COLOURED
_exptl_crystal_density_diffrn 3.093
_exptl_crystal_description PLATE
_exptl_crystal_F_000 348
_exptl_crystal_size_max 0.20
_exptl_crystal_size_mid 0.20
_exptl_crystal_size_min 0.15
_refine_diff_density_max 0.406
_refine_diff_density_min -0.467
_refine_diff_density_rms 0.100
_refine_ls_abs_structure_details 'Flack H D (1983), Acta Cryst. A39, 876-881'
_refine_ls_abs_structure_Flack 0.06(16)
_refine_ls_extinction_coef 0.0301(15)
_refine_ls_extinction_expression Fc^*^=kFc[1+0.001xFc^2^\l^3^/sin(2\q)]^-1/4^
_refine_ls_extinction_method SHELXL
_refine_ls_goodness_of_fit_all 1.194
_refine_ls_goodness_of_fit_obs 1.201
_refine_ls_matrix_type full
_refine_ls_number_parameters 35
_refine_ls_number_reflns 374
_refine_ls_number_restraints 0
_refine_ls_restrained_S_all 1.230
_refine_ls_restrained_S_obs 1.201
_refine_ls_R_factor_all 0.0179
_refine_ls_R_factor_obs 0.0169
_refine_ls_shift/esd_max 0.157
_refine_ls_shift/esd_mean 0.025
_refine_ls_structure_factor_coef Fsqd
_refine_ls_weighting_details 'w=1/[\s^2^(Fo^2^)+(0.0154P)^2^+0.2956P] where P=(Fo^2^+2Fc^2^)/3'
_refine_ls_weighting_scheme calc
_refine_ls_wR_factor_all 0.0433
_refine_ls_wR_factor_obs 0.0414
_reflns_number_observed 361
_reflns_number_total 375
_reflns_observed_criterion >2sigma(I)
_cod_data_source_file 901592bsup1.cif
_cod_data_source_block 1
_cod_depositor_comments
;
The following automatic conversions were performed:

'_refine_ls_weighting_scheme' value 'calc
w=1/[\s^2^(Fo^2^)+(0.0154P)^2^+0.2956P] where P=(Fo^2^+2Fc^2^)/3' was
changed to 'calc'. New tag '_refine_ls_weighting_details' was
created. The value of the new tag was set to
'w=1/[\s^2^(Fo^2^)+(0.0154P)^2^+0.2956P] where P=(Fo^2^+2Fc^2^)/3'.

Automatic conversion script
Id: cif_fix_values 3143 2015-03-26 13:38:13Z robertas 
;
_cod_original_formula_sum 'C H Mo0.50 N0.50 O1.50'
_cod_database_code 7213043

loop_
_symmetry_equiv_pos_as_xyz
'x, y, z'
'-x, -y, z'
'-x, y, -z'
'x, -y, -z'
'x+1/2, y+1/2, z+1/2'
'-x+1/2, -y+1/2, z+1/2'
'-x+1/2, y+1/2, -z+1/2'
'x+1/2, -y+1/2, -z+1/2'

loop_
_atom_site_aniso_label
_atom_site_aniso_U_11
_atom_site_aniso_U_22
_atom_site_aniso_U_33
_atom_site_aniso_U_23
_atom_site_aniso_U_13
_atom_site_aniso_U_12
Mo1 0.0156(3) 0.0162(3) 0.0100(2) 0.000 0.000 -0.0005(4)
O1 0.023(2) 0.021(2) 0.0137(14) 0.000 0.000 -0.005(16)
O2 0.0130(11) 0.0138(11) 0.0220(11) 0.003(2) -0.002(2) -0.0028(13)
N1 0.020(2) 0.015(2) 0.012(2) 0.000 0.000 0.007(18)

loop_
_atom_site_label
_atom_site_type_symbol
_atom_site_fract_x
_atom_site_fract_y
_atom_site_fract_z
_atom_site_U_iso_or_equiv
_atom_site_thermal_displace_type
_atom_site_occupancy
_atom_site_calc_flag
_atom_site_refinement_flags
Mo1 Mo 0.5000 0.5000 0.72713(2) 0.0139(2) Uani 1 d S
O1 O 0.5000 0.5000 0.6090(2) 0.0193(7) Uani 1 d S
O2 O 0.7009(5) 0.7987(5) 0.7495(3) 0.0162(5) Uani 1 d .
N1 N 0.5000 0.5000 0.9016(2) 0.0157(8) Uani 1 d S
C1A C 0.4975(37) 0.2824(11) 0.9514(4) 0.0162(11) Uiso 0.50 d P
H1A H 0.4963(37) 0.1034(11) 0.9105(4) 0.019 Uiso 0.50 d PR
C1B C 0.7169(11) 0.5047(38) 0.9506(4) 0.0158(11) Uiso 0.50 d P
H1B H 0.8554(11) 0.5022(38) 0.9207(4) 0.019 Uiso 0.50 d PR

loop_
_atom_type_symbol
_atom_type_description
_atom_type_scat_dispersion_real
_atom_type_scat_dispersion_imag
_atom_type_scat_source
C C 0.0033 0.0016 'International Tables Vol C Tables 4.2.6.8 and 6.1.1.4'
H H 0.0000 0.0000 'International Tables Vol C Tables 4.2.6.8 and 6.1.1.4'
N N 0.0061 0.0033 'International Tables Vol C Tables 4.2.6.8 and 6.1.1.4'
O O 0.0106 0.0060 'International Tables Vol C Tables 4.2.6.8 and 6.1.1.4'
Mo Mo -1.6832 0.6857 'International Tables Vol C Tables 4.2.6.8 and 6.1.1.4'

loop_
_geom_angle_atom_site_label_1
_geom_angle_atom_site_label_2
_geom_angle_atom_site_label_3
_geom_angle
_geom_angle_site_symmetry_1
_geom_angle_site_symmetry_3
O1 Mo1 O2 99.52(14) . .
O1 Mo1 O2 99.52(14) . 2_665
O2 Mo1 O2 161.0(3) . 2_665
O1 Mo1 O2 99.95(14) . 7_646
O2 Mo1 O2 88.35(3) . 7_646
O2 Mo1 O2 88.38(3) 2_665 7_646
O1 Mo1 O2 99.95(14) . 8_466
O2 Mo1 O2 88.38(3) . 8_466
O2 Mo1 O2 88.35(3) 2_665 8_466
O2 Mo1 O2 160.1(3) 7_646 8_466
O1 Mo1 N1 180.0 . .
O2 Mo1 N1 80.48(14) . .
O2 Mo1 N1 80.48(14) 2_665 .
O2 Mo1 N1 80.05(14) 7_646 .
O2 Mo1 N1 80.05(14) 8_466 .
Mo1 O2 Mo1 158.19(14) . 7_656
C1B N1 C1B 117.3(5) . 2_665
C1B N1 C1A 72.7(11) . 2_665
C1B N1 C1A 75.6(11) 2_665 2_665
C1B N1 C1A 75.6(11) . .
C1B N1 C1A 72.7(11) 2_665 .
C1A N1 C1A 116.6(5) 2_665 .
C1B N1 Mo1 121.4(3) . .
C1B N1 Mo1 121.4(3) 2_665 .
C1A N1 Mo1 121.7(3) 2_665 .
C1A N1 Mo1 121.7(3) . .
N1 C1A C1A 121.7(3) . 3_657
N1 C1A C1B 53.4(5) . 2_665
C1A C1A C1B 91.2(12) 3_657 2_665
N1 C1A C1B 52.0(6) . .
C1A C1A C1B 89.6(12) 3_657 .
C1B C1A C1B 89.9(4) 2_665 .
N1 C1B C1B 121.3(3) . 4_567
N1 C1B C1A 53.9(6) . 2_665
C1B C1B C1A 91.0(11) 4_567 2_665
N1 C1B C1A 52.4(5) . .
C1B C1B C1A 88.2(12) 4_567 .
C1A C1B C1A 90.1(4) 2_665 .

loop_
_geom_bond_atom_site_label_1
_geom_bond_atom_site_label_2
_geom_bond_distance
_geom_bond_site_symmetry_2
Mo1 O1 1.681(3) .
Mo1 O2 1.923(3) .
Mo1 O2 1.923(3) 2_665
Mo1 O2 1.929(3) 7_646
Mo1 O2 1.929(3) 8_466
Mo1 N1 2.483(3) .
O2 Mo1 1.929(3) 7_656
N1 C1B 1.339(6) .
N1 C1B 1.339(6) 2_665
N1 C1A 1.347(6) 2_665
N1 C1A 1.347(6) .
C1A C1A 1.385(11) 3_657
C1A C1B 1.59(2) 2_665
C1A C1B 1.65(2) .
C1B C1B 1.407(11) 4_567
C1B C1A 1.59(2) 2_665
